data_4506905
loop_
_publ_author_name
'Manos, Manolis J.'
'Moushi, Eleni E.'
'Papaefstathiou, Giannis S.'
'Tasiopoulos, Anastasios J.'

_publ_section_title
;
 New Zn2+Metal Organic Frameworks with Unique Network Topologies from the
 Combination of Trimesic Acid and Amino-Alcohols
;
_journal_issue 11
_journal_name_full 'Crystal Growth &amp; Design'
_journal_page_first 5471
_journal_paper_doi 10.1021/cg301047w
_journal_volume 12
_journal_year 2012
_chemical_formula_moiety 'C37 H31 N2 O22 Zn4, C2 H8 N'
_chemical_formula_sum 'C39 H39 N3 O22 Zn4'
_chemical_formula_weight 1163.21
_chemical_name_systematic
; 
 ? 
;
_space_group_IT_number 15
_symmetry_cell_setting monoclinic
_symmetry_space_group_name_Hall '-I 2ya'
_symmetry_space_group_name_H-M 'I 1 2/a 1'
_atom_sites_solution_hydrogens geom
_atom_sites_solution_primary direct
_atom_sites_solution_secondary difmap
_audit_creation_method SHELXL-97
_cell_angle_alpha 90.00
_cell_angle_beta 105.571(10)
_cell_angle_gamma 90.00
_cell_formula_units_Z 4
_cell_length_a 23.314(2)
_cell_length_b 14.4189(15)
_cell_length_c 18.072(2)
_cell_measurement_reflns_used 7862
_cell_measurement_temperature 100(2)
_cell_measurement_theta_max 30.0804
_cell_measurement_theta_min 3.3523
_cell_volume 5852.2(11)
_computing_cell_refinement 'CrysAlis RED'
_computing_data_collection 'CrysAlis CCD'
_computing_data_reduction 'CrysAlis RED'
_computing_molecular_graphics
;
 DIAMOND (Brandenburg, 2006)
 MERCURY (Bruno et al. 2002)
;
_computing_publication_material 'WINGX (Farrugia, 1999)'
_computing_structure_refinement 'SHELXL-97 (Sheldrick, 1997)'
_computing_structure_solution 'SHELXL-97 (Sheldrick, 1997)'
_diffrn_ambient_temperature 100(2)
_diffrn_detector_area_resol_mean 10.4223
_diffrn_measured_fraction_theta_full 0.996
_diffrn_measured_fraction_theta_max 0.996
_diffrn_measurement_device_type 'SuperNova, Dual, Cu at zero, Atlas'
_diffrn_measurement_method '\w scans'
_diffrn_radiation_monochromator mirror
_diffrn_radiation_source 'SuperNova (Mo) X-ray Source'
_diffrn_radiation_type MoK\a
_diffrn_radiation_wavelength 0.71073
_diffrn_reflns_av_R_equivalents 0.1268
_diffrn_reflns_av_sigmaI/netI 0.0836
_diffrn_reflns_limit_h_max 27
_diffrn_reflns_limit_h_min -27
_diffrn_reflns_limit_k_max 17
_diffrn_reflns_limit_k_min -17
_diffrn_reflns_limit_l_max 15
_diffrn_reflns_limit_l_min -21
_diffrn_reflns_number 17701
_diffrn_reflns_theta_full 25.00
_diffrn_reflns_theta_max 25.00
_diffrn_reflns_theta_min 3.39
_exptl_absorpt_coefficient_mu 1.687
_exptl_absorpt_correction_T_max 1.00000
_exptl_absorpt_correction_T_min 0.42193
_exptl_absorpt_correction_type multi-scan
_exptl_absorpt_process_details 'Empirical absorption correction (CrysAlis RED, Oxford Diffraction)'
_exptl_crystal_colour colorless
_exptl_crystal_density_diffrn 1.320
_exptl_crystal_density_method 'not measured'
_exptl_crystal_description polyhedral
_exptl_crystal_F_000 2360
_exptl_crystal_size_max 0.3
_exptl_crystal_size_mid 0.1
_exptl_crystal_size_min 0.05
_refine_diff_density_max 1.235
_refine_diff_density_min -0.835
_refine_diff_density_rms 0.155
_refine_ls_extinction_method none
_refine_ls_goodness_of_fit_ref 1.108
_refine_ls_hydrogen_treatment constr
_refine_ls_matrix_type full
_refine_ls_number_parameters 313
_refine_ls_number_reflns 5151
_refine_ls_number_restraints 48
_refine_ls_restrained_S_all 1.131
_refine_ls_R_factor_all 0.0829
_refine_ls_R_factor_gt 0.0703
_refine_ls_shift/su_max 0.001
_refine_ls_shift/su_mean 0.000
_refine_ls_structure_factor_coef Fsqd
_refine_ls_weighting_details 'calc w=1/[\s^2^(Fo^2^)+(0.1470P)^2^+0.0000P] where P=(Fo^2^+2Fc^2^)/3'
_refine_ls_weighting_scheme calc
_refine_ls_wR_factor_gt 0.2084
_refine_ls_wR_factor_ref 0.2212
_reflns_number_gt 4011
_reflns_number_total 5151
_reflns_threshold_expression >2sigma(I)
_cod_data_source_file cg301047w_si_002.cif
_cod_data_source_block 5
_cod_depositor_comments
;
The following automatic conversions were performed:

'_symmetry_cell_setting' value 'Monoclinic' changed to 'monoclinic'
according to /home/saulius/struct/CIF-dictionaries/cif_core.dic
dictionary named 'cif_core.dic' version 2.4.2 from 2011-04-26.

Automatic conversion script
Id: cif_fix_values 1891 2012-01-12 08:04:46Z andrius 
;
_cod_original_cell_volume 5852.0(11)
_cod_original_sg_symbol_H-M 'I 2/a'
_cod_database_code 4506905

loop_
_symmetry_equiv_pos_as_xyz
'x, y, z'
'-x+1/2, y, -z'
'x+1/2, y+1/2, z+1/2'
'-x+1, y+1/2, -z+1/2'
'-x, -y, -z'
'x-1/2, -y, z'
'-x+1/2, -y+1/2, -z+1/2'
'x, -y+1/2, z+1/2'

loop_
_atom_site_label
_atom_site_type_symbol
_atom_site_fract_x
_atom_site_fract_y
_atom_site_fract_z
_atom_site_U_iso_or_equiv
_atom_site_adp_type
_atom_site_occupancy
_atom_site_symmetry_multiplicity
_atom_site_calc_flag
_atom_site_refinement_flags
Zn1 Zn 0.70303(2) 0.85242(4) 0.55889(3) 0.0206(3) Uani 1 1 d .
Zn2 Zn 0.88483(3) 1.41815(5) 0.36400(4) 0.0360(3) Uani 1 1 d .
O1 O 0.7154(2) 0.9791(3) 0.5329(2) 0.0403(10) Uani 1 1 d .
O2 O 0.8573(3) 1.2834(5) 0.3965(3) 0.082(2) Uani 1 1 d .
O3 O 0.8053(4) 1.4014(5) 0.4043(4) 0.106(3) Uani 1 1 d .
O5 O 0.78084(19) 0.7937(4) 0.5892(2) 0.0493(13) Uani 1 1 d .
O4 O 0.65083(16) 0.7830(3) 0.47567(18) 0.0324(9) Uani 1 1 d .
O6 O 0.68950(18) 0.8357(3) 0.65895(19) 0.0326(9) Uani 1 1 d .
O7 O 0.6080(2) 0.9094(4) 0.6028(3) 0.0648(16) Uani 1 1 d .
O8 O 1.04004(18) 0.6258(3) 0.6534(2) 0.0346(10) Uani 1 1 d .
O9A O 1.0558(4) 0.5829(9) 0.7762(5) 0.038(2) Uani 0.50 1 d P
O9B O 1.0355(13) 0.519(2) 0.7382(16) 0.038(6) Uani 0.15 1 d PU
O9C O 1.0664(8) 0.6332(12) 0.7795(9) 0.048(5) Uani 0.35 1 d PU
O10 O 0.9272(3) 1.4627(6) 0.4773(3) 0.094(2) Uani 1 1 d .
O11 O 0.8354(2) 1.4203(4) 0.2444(3) 0.0634(15) Uani 1 1 d .
C1 C 0.7500 1.0163(6) 0.5000 0.040(2) Uani 1 2 d S
C2 C 0.7500 1.1175(6) 0.5000 0.044(2) Uani 1 2 d S
C3 C 0.7834(3) 1.1678(5) 0.4608(4) 0.0477(18) Uani 1 1 d .
H3 H 0.8068 1.1362 0.4348 0.057 Uiso 1 1 calc R
C4 C 0.7826(4) 1.2626(5) 0.4596(4) 0.061(2) Uani 1 1 d .
C5 C 0.7500 1.3103(8) 0.5000 0.075(4) Uani 1 2 d S
H5 H 0.7500 1.3748 0.5000 0.090 Uiso 1 2 calc SR
C6 C 0.8158(6) 1.3197(8) 0.4176(5) 0.088(4) Uani 1 1 d .
C7 C 0.8301(2) 0.7668(4) 0.5817(3) 0.0288(12) Uani 1 1 d .
C8 C 0.8701(2) 0.7157(4) 0.6481(3) 0.0258(12) Uani 1 1 d .
C9 C 0.8474(2) 0.6942(4) 0.7106(3) 0.0243(11) Uani 1 1 d .
H9 H 0.8088 0.7111 0.7099 0.029 Uiso 1 1 calc R
C10 C 0.8823(3) 0.6484(4) 0.7723(3) 0.0290(13) Uani 1 1 d .
C11 C 0.9404(3) 0.6244(5) 0.7727(3) 0.0398(15) Uani 1 1 d .
H11 H 0.9648 0.5941 0.8150 0.048 Uiso 1 1 calc R
C12 C 0.9614(3) 0.6452(5) 0.7113(3) 0.0395(16) Uani 1 1 d .
C13 C 0.9268(2) 0.6919(4) 0.6493(3) 0.0313(13) Uani 1 1 d .
H13 H 0.9420 0.7072 0.6083 0.038 Uiso 1 1 calc R
C14 C 0.6395(3) 0.8690(4) 0.6578(3) 0.0328(14) Uani 1 1 d .
C15 C 1.0253(3) 0.6193(7) 0.7147(4) 0.059(2) Uani 1 1 d .
C16 C 0.9254(5) 1.5575(9) 0.4827(6) 0.109(3) Uani 1 1 d DU
H16A H 0.9618 1.5836 0.4752 0.131 Uiso 1 1 calc R
H16B H 0.9230 1.5746 0.5337 0.131 Uiso 1 1 calc R
C17 C 0.8732(6) 1.5965(10) 0.4243(5) 0.134(4) Uani 1 1 d DU
H17A H 0.8367 1.5800 0.4372 0.160 Uiso 1 1 calc R
H17B H 0.8760 1.6636 0.4236 0.160 Uiso 1 1 calc R
C18 C 0.8187(5) 1.5707(8) 0.2892(6) 0.124(4) Uani 1 1 d DU
H18A H 0.8157 1.6348 0.2723 0.148 Uiso 1 1 calc R
H18B H 0.7850 1.5576 0.3092 0.148 Uiso 1 1 calc R
C19 C 0.8156(4) 1.5090(7) 0.2212(5) 0.089(3) Uani 1 1 d DU
H19A H 0.7748 1.5061 0.1895 0.107 Uiso 1 1 calc R
H19B H 0.8400 1.5350 0.1904 0.107 Uiso 1 1 calc R
C20 C 0.9250(7) 1.6039(11) 0.3370(8) 0.142(5) Uani 1 1 d U
H20A H 0.9585 1.5930 0.3804 0.213 Uiso 1 1 calc R
H20B H 0.9181 1.6694 0.3305 0.213 Uiso 1 1 calc R
H20C H 0.9331 1.5787 0.2916 0.213 Uiso 1 1 calc R
N1 N 0.8725(4) 1.5593(5) 0.3496(4) 0.076(2) Uani 1 1 d D

loop_
_atom_site_aniso_label
_atom_site_aniso_U_11
_atom_site_aniso_U_22
_atom_site_aniso_U_33
_atom_site_aniso_U_23
_atom_site_aniso_U_13
_atom_site_aniso_U_12
Zn1 0.0200(4) 0.0311(4) 0.0124(3) 0.0004(2) 0.0075(2) -0.0010(2)
Zn2 0.0310(5) 0.0455(5) 0.0353(4) 0.0058(3) 0.0155(3) 0.0144(3)
O1 0.055(3) 0.026(2) 0.049(2) 0.0028(18) 0.029(2) -0.007(2)
O2 0.084(5) 0.106(5) 0.062(4) 0.010(3) 0.033(3) -0.043(4)
O3 0.188(9) 0.060(4) 0.078(4) 0.006(3) 0.048(5) -0.059(5)
O5 0.028(2) 0.088(4) 0.038(2) 0.024(2) 0.0195(18) 0.026(2)
O4 0.029(2) 0.052(3) 0.0189(17) -0.0083(16) 0.0112(15) -0.0079(18)
O6 0.038(2) 0.045(2) 0.0223(18) -0.0010(15) 0.0205(17) -0.0029(19)
O7 0.059(3) 0.109(5) 0.036(3) 0.035(3) 0.028(2) 0.028(3)
O8 0.030(2) 0.056(3) 0.0237(19) 0.0070(17) 0.0167(16) 0.014(2)
O9A 0.029(5) 0.064(8) 0.024(4) 0.026(5) 0.011(4) 0.023(5)
O9B 0.039(8) 0.035(8) 0.040(8) 0.003(5) 0.010(5) 0.001(5)
O9C 0.047(6) 0.054(6) 0.043(6) 0.002(4) 0.010(4) 0.004(5)
O10 0.059(4) 0.157(7) 0.063(3) -0.054(4) 0.013(3) 0.033(4)
O11 0.043(3) 0.107(5) 0.039(2) 0.011(3) 0.009(2) 0.025(3)
C1 0.053(6) 0.039(5) 0.036(4) 0.000 0.026(4) 0.000
C2 0.059(6) 0.030(5) 0.056(5) 0.000 0.038(5) 0.000
C3 0.066(5) 0.039(4) 0.058(4) -0.006(3) 0.050(4) -0.011(3)
C4 0.086(6) 0.052(5) 0.056(4) -0.003(3) 0.039(4) -0.022(4)
C5 0.148(13) 0.038(6) 0.053(6) 0.000 0.049(7) 0.000
C6 0.140(10) 0.076(7) 0.047(5) 0.001(4) 0.024(6) -0.064(7)
C7 0.026(3) 0.040(3) 0.021(2) 0.006(2) 0.008(2) 0.011(2)
C8 0.022(3) 0.040(3) 0.016(2) 0.000(2) 0.006(2) 0.004(2)
C9 0.017(3) 0.038(3) 0.021(2) 0.000(2) 0.0106(19) 0.001(2)
C10 0.031(3) 0.045(4) 0.016(2) 0.004(2) 0.015(2) 0.002(3)
C11 0.043(4) 0.058(4) 0.019(3) 0.015(3) 0.011(2) 0.019(3)
C12 0.033(3) 0.066(4) 0.026(3) 0.012(3) 0.017(3) 0.021(3)
C13 0.024(3) 0.054(4) 0.020(2) 0.003(2) 0.015(2) 0.008(3)
C14 0.035(3) 0.051(4) 0.016(2) 0.002(2) 0.014(2) -0.008(3)
C15 0.036(4) 0.107(6) 0.040(4) 0.029(4) 0.020(3) 0.035(4)
C16 0.104(5) 0.115(5) 0.109(5) -0.037(4) 0.030(4) -0.002(4)
C17 0.137(6) 0.124(6) 0.143(6) -0.012(4) 0.043(4) 0.007(4)
C18 0.113(6) 0.111(6) 0.140(6) 0.027(4) 0.023(4) 0.018(4)
C19 0.073(5) 0.124(7) 0.074(5) 0.059(4) 0.025(4) 0.042(5)
C20 0.130(7) 0.134(6) 0.158(7) 0.013(5) 0.030(5) -0.010(5)
N1 0.089(6) 0.045(4) 0.112(6) 0.014(4) 0.059(5) 0.000(4)

loop_
_atom_type_symbol
_atom_type_description
_atom_type_scat_dispersion_real
_atom_type_scat_dispersion_imag
_atom_type_scat_source
C C 0.0033 0.0016 'International Tables Vol C Tables 4.2.6.8 and 6.1.1.4'
H H 0.0000 0.0000 'International Tables Vol C Tables 4.2.6.8 and 6.1.1.4'
N N 0.0061 0.0033 'International Tables Vol C Tables 4.2.6.8 and 6.1.1.4'
O O 0.0106 0.0060 'International Tables Vol C Tables 4.2.6.8 and 6.1.1.4'
Zn Zn 0.2839 1.4301 'International Tables Vol C Tables 4.2.6.8 and 6.1.1.4'

loop_
_geom_angle_atom_site_label_1
_geom_angle_atom_site_label_2
_geom_angle_atom_site_label_3
_geom_angle
_geom_angle_site_symmetry_1
_geom_angle_site_symmetry_3
O1 Zn1 O6 114.75(17) . .
O1 Zn1 O4 113.84(18) . .
O6 Zn1 O4 115.80(16) . .
O1 Zn1 O5 107.0(2) . .
O6 Zn1 O5 93.27(16) . .
O4 Zn1 O5 109.72(19) . .
O8 Zn2 N1 113.5(2) 5_776 .
O8 Zn2 O10 92.72(19) 5_776 .
N1 Zn2 O10 80.5(3) . .
O8 Zn2 O11 95.99(17) 5_776 .
N1 Zn2 O11 80.8(3) . .
O10 Zn2 O11 161.3(3) . .
O8 Zn2 O2 95.5(2) 5_776 .
N1 Zn2 O2 150.9(3) . .
O10 Zn2 O2 96.0(3) . .
O11 Zn2 O2 99.6(2) . .
O8 Zn2 O3 153.1(2) 5_776 .
N1 Zn2 O3 92.8(3) . .
O10 Zn2 O3 85.9(3) . .
O11 Zn2 O3 93.6(2) . .
O2 Zn2 O3 58.1(3) . .
O8 Zn2 C6 124.5(4) 5_776 .
N1 Zn2 C6 121.4(4) . .
O10 Zn2 C6 88.8(3) . .
O11 Zn2 C6 99.7(3) . .
O2 Zn2 C6 29.5(3) . .
O3 Zn2 C6 28.7(4) . .
C1 O1 Zn1 133.1(5) . .
C6 O2 Zn2 91.0(6) . .
C6 O3 Zn2 91.6(8) . .
C7 O5 Zn1 156.6(4) . .
C7 O4 Zn1 116.7(3) 2_656 .
C14 O6 Zn1 108.7(3) . .
C15 O8 Zn2 125.9(4) . 5_776
O9C O9A O9B 150(2) . .
O9C O9A C15 76.7(16) . .
O9B O9A C15 76.4(15) . .
O9A O9B C15 54.6(13) . .
O9A O9C C15 68.9(15) . .
C16 O10 Zn2 110.8(6) . .
C19 O11 Zn2 111.2(5) . .
O1 C1 O1 128.9(9) 2_656 .
O1 C1 C2 115.5(4) 2_656 .
O1 C1 C2 115.5(4) . .
C3 C2 C3 117.1(8) . 2_656
C3 C2 C1 121.5(4) . .
C3 C2 C1 121.5(4) 2_656 .
C4 C3 C2 121.6(6) . .
C4 C3 H3 119.2 . .
C2 C3 H3 119.2 . .
C3 C4 C5 119.9(7) . .
C3 C4 C6 124.1(8) . .
C5 C4 C6 116.0(9) . .
C4 C5 C4 119.9(10) . 2_656
C4 C5 H5 120.1 . .
C4 C5 H5 120.1 2_656 .
O3 C6 O2 118.7(9) . .
O3 C6 C4 122.5(12) . .
O2 C6 C4 118.8(10) . .
O3 C6 Zn2 59.7(5) . .
O2 C6 Zn2 59.5(5) . .
C4 C6 Zn2 171.5(7) . .
O5 C7 O4 124.7(5) . 2_656
O5 C7 C8 117.2(4) . .
O4 C7 C8 118.0(4) 2_656 .
C13 C8 C9 120.4(5) . .
C13 C8 C7 122.0(4) . .
C9 C8 C7 117.7(4) . .
C10 C9 C8 119.6(5) . .
C10 C9 H9 120.2 . .
C8 C9 H9 120.2 . .
C9 C10 C11 119.4(4) . .
C9 C10 C14 120.4(5) . 7_666
C11 C10 C14 120.1(5) . 7_666
C12 C11 C10 120.1(5) . .
C12 C11 H11 119.9 . .
C10 C11 H11 119.9 . .
C11 C12 C13 121.0(5) . .
C11 C12 C15 118.4(5) . .
C13 C12 C15 120.5(5) . .
C8 C13 C12 119.6(5) . .
C8 C13 H13 120.2 . .
C12 C13 H13 120.2 . .
O7 C14 O6 123.5(5) . .
O7 C14 C10 120.0(6) . 7_666
O6 C14 C10 116.4(5) . 7_666
O8 C15 O9A 126.2(7) . .
O8 C15 O9C 118.1(10) . .
O9A C15 O9C 34.4(7) . .
O8 C15 O9B 105.3(12) . .
O9A C15 O9B 49.0(12) . .
O9C C15 O9B 82.7(13) . .
O8 C15 C12 116.5(5) . .
O9A C15 C12 116.8(6) . .
O9C C15 C12 118.0(9) . .
O9B C15 C12 109.0(12) . .
O10 C16 C17 111.1(10) . .
O10 C16 H16A 109.4 . .
C17 C16 H16A 109.4 . .
O10 C16 H16B 109.4 . .
C17 C16 H16B 109.4 . .
H16A C16 H16B 108.0 . .
N1 C17 C16 108.8(9) . .
N1 C17 H17A 109.9 . .
C16 C17 H17A 109.9 . .
N1 C17 H17B 109.9 . .
C16 C17 H17B 109.9 . .
H17A C17 H17B 108.3 . .
N1 C18 C19 113.3(9) . .
N1 C18 H18A 108.9 . .
C19 C18 H18A 108.9 . .
N1 C18 H18B 108.9 . .
C19 C18 H18B 108.9 . .
H18A C18 H18B 107.7 . .
O11 C19 C18 111.0(7) . .
O11 C19 H19A 109.4 . .
C18 C19 H19A 109.4 . .
O11 C19 H19B 109.4 . .
C18 C19 H19B 109.4 . .
H19A C19 H19B 108.0 . .
N1 C20 H20A 109.5 . .
N1 C20 H20B 109.5 . .
H20A C20 H20B 109.5 . .
N1 C20 H20C 109.5 . .
H20A C20 H20C 109.5 . .
H20B C20 H20C 109.5 . .
C18 N1 C17 117.2(8) . .
C18 N1 C20 115.4(10) . .
C17 N1 C20 100.6(10) . .
C18 N1 Zn2 105.9(7) . .
C17 N1 Zn2 106.4(7) . .
C20 N1 Zn2 111.2(8) . .

loop_
_geom_bond_atom_site_label_1
_geom_bond_atom_site_label_2
_geom_bond_distance
_geom_bond_site_symmetry_2
Zn1 O1 1.927(4) .
Zn1 O6 1.932(3) .
Zn1 O4 1.940(4) .
Zn1 O5 1.943(4) .
Zn2 O8 1.965(4) 5_776
Zn2 N1 2.061(7) .
Zn2 O10 2.120(5) .
Zn2 O11 2.160(5) .
Zn2 O2 2.176(6) .
Zn2 O3 2.180(8) .
Zn2 C6 2.525(10) .
O1 C1 1.245(6) .
O2 C6 1.245(14) .
O3 C6 1.213(13) .
O5 C7 1.253(6) .
O4 C7 1.255(6) 2_656
O6 C14 1.254(7) .
O7 C14 1.214(7) .
O8 C15 1.248(7) .
O8 Zn2 1.965(4) 5_776
O9A O9C 0.763(15) .
O9A O9B 1.17(3) .
O9A C15 1.261(10) .
O9B C15 1.50(3) .
O9C C15 1.315(17) .
O10 C16 1.372(13) .
O11 C19 1.386(10) .
C1 O1 1.245(6) 2_656
C1 C2 1.458(13) .
C2 C3 1.388(7) .
C2 C3 1.388(7) 2_656
C3 C4 1.368(10) .
C3 H3 0.9300 .
C4 C5 1.371(10) .
C4 C6 1.473(11) .
C5 C4 1.371(10) 2_656
C5 H5 0.9300 .
C7 O4 1.255(6) 2_656
C7 C8 1.501(7) .
C8 C13 1.361(7) .
C8 C9 1.405(7) .
C9 C10 1.361(7) .
C9 H9 0.9300 .
C10 C11 1.396(8) .
C10 C14 1.505(7) 7_666
C11 C12 1.361(8) .
C11 H11 0.9300 .
C12 C13 1.369(8) .
C12 C15 1.523(9) .
C13 H13 0.9300 .
C14 C10 1.505(7) 7_666
C16 C17 1.491(5) .
C16 H16A 0.9700 .
C16 H16B 0.9700 .
C17 N1 1.449(5) .
C17 H17A 0.9700 .
C17 H17B 0.9700 .
C18 N1 1.434(5) .
C18 C19 1.503(5) .
C18 H18A 0.9700 .
C18 H18B 0.9700 .
C19 H19A 0.9700 .
C19 H19B 0.9700 .
C20 N1 1.455(15) .
C20 H20A 0.9600 .
C20 H20B 0.9600 .
C20 H20C 0.9600 .

loop_
_platon_squeeze_void_nr
_platon_squeeze_void_average_x
_platon_squeeze_void_average_y
_platon_squeeze_void_average_z
_platon_squeeze_void_volume
_platon_squeeze_void_count_electrons
_platon_squeeze_void_content
1 0.275 -0.255 0.041 2404 394 ' '
